data_7708395
loop_
_publ_author_name
'Brousses, R\'emy'
'Maurel, Vincent'
'Mouesca, Jean-Marie'
'C\'esar, Vincent'
'Lugan, No\"el'
'Valyaev, Dmitry A.'

_publ_section_title
;
 Half-sandwich manganese complexes Cp(CO)2Mn(NHC) as redox-active
 organometallic fragments
;
_journal_name_full 'Dalton Transactions'
_journal_paper_doi 10.1039/D1DT02182F
_journal_year 2021
_chemical_formula_moiety 'C21 H23 Mn N2 O2, B F4'
_chemical_formula_sum 'C20 H21 B F4 Mn N2 O2'
_chemical_formula_weight 463.14
_space_group_crystal_system triclinic
_space_group_IT_number 2
_space_group_name_Hall '-P 1'
_space_group_name_H-M_alt 'P -1'
_atom_sites_solution_hydrogens geom
_audit_creation_date 2019-03-27T16:32:48-00:00
_audit_creation_method 'WinGX routine CIF_UPDATE'
_audit_update_record
;
2021-06-28 deposited with the CCDC.	2021-09-16 downloaded from the CCDC.
;
_cell_angle_alpha 88.848(5)
_cell_angle_beta 76.657(5)
_cell_angle_gamma 74.499(5)
_cell_formula_units_Z 2
_cell_length_a 8.160(5)
_cell_length_b 11.501(5)
_cell_length_c 11.720(5)
_cell_measurement_reflns_used 25747
_cell_measurement_temperature 173(2)
_cell_measurement_theta_max 31.9279
_cell_measurement_theta_min 2.9559
_cell_volume 1030.3(9)
_computing_cell_refinement
;
        CrysAlis RED, Oxford Diffraction Ltd.,
        Version 1.171.33.42 (release 29-05-2009 CrysAlis171 .NET)
        (compiled May 29 2009,17:40:42)
;
_computing_data_collection
;
        CrysAlis CCD, Oxford Diffraction Ltd.,
        Version 1.171.33.42 (release 29-05-2009 CrysAlis171 .NET)
        (compiled May 29 2009,17:40:42)
;
_computing_data_reduction
;
        CrysAlis RED, Oxford Diffraction Ltd.,
        Version 1.171.33.42 (release 29-05-2009 CrysAlis171 .NET)
        (compiled May 29 2009,17:40:42)
;
_computing_molecular_graphics 'Ortep-3 for Windows (Farrugia, 1997)'
_computing_publication_material 'WinGX publication routines (Farrugia, 1999)'
_computing_structure_refinement 'SHELXL-2014/7 (Sheldrick, 2014)'
_diffrn_ambient_temperature 173(2)
_diffrn_measured_fraction_theta_full 0.998
_diffrn_measured_fraction_theta_max 0.998
_diffrn_measurement_device_type 'Xcalibur, Sapphire2, large Be window'
_diffrn_measurement_method '\w scans'
_diffrn_radiation_monochromator graphite
_diffrn_radiation_type MoK\a
_diffrn_radiation_wavelength 0.71073
_diffrn_reflns_av_R_equivalents 0.0213
_diffrn_reflns_av_unetI/netI 0.0075
_diffrn_reflns_Laue_measured_fraction_full 0.998
_diffrn_reflns_Laue_measured_fraction_max 0.998
_diffrn_reflns_limit_h_max 10
_diffrn_reflns_limit_h_min -10
_diffrn_reflns_limit_k_max 14
_diffrn_reflns_limit_k_min -14
_diffrn_reflns_limit_l_max 14
_diffrn_reflns_limit_l_min -14
_diffrn_reflns_number 77840
_diffrn_reflns_point_group_measured_fraction_full 0.998
_diffrn_reflns_point_group_measured_fraction_max 0.998
_diffrn_reflns_theta_full 25.242
_diffrn_reflns_theta_max 26.372
_diffrn_reflns_theta_min 2.508
_diffrn_standards_decay_% 0
_diffrn_standards_interval_count 0
_diffrn_standards_number 0
_exptl_absorpt_coefficient_mu 0.695
_exptl_absorpt_correction_T_max 1.00000
_exptl_absorpt_correction_T_min 0.73715
_exptl_absorpt_correction_type multi-scan
_exptl_absorpt_process_details
;
CrysAlis RED, Oxford Diffraction Ltd.,
Version 1.171.33.42 (release 29-05-2009 CrysAlis171 .NET)
(compiled May 29 2009,17:40:42)
Empirical absorption correction using spherical harmonics,
 implemented in SCALE3 ABSPACK scaling algorithm.
;
_exptl_crystal_colour red
_exptl_crystal_density_diffrn 1.493
_exptl_crystal_description platelated
_exptl_crystal_F_000 474
_exptl_crystal_recrystallization_method 'Re-crystallisation from solvent: CH2Cl2/pentane'
_exptl_crystal_size_max 0.30
_exptl_crystal_size_mid 0.30
_exptl_crystal_size_min 0.15
_refine_diff_density_max 0.324
_refine_diff_density_min -0.259
_refine_diff_density_rms 0.045
_refine_ls_extinction_method none
_refine_ls_goodness_of_fit_ref 1.024
_refine_ls_hydrogen_treatment constr
_refine_ls_matrix_type full
_refine_ls_number_parameters 275
_refine_ls_number_reflns 4214
_refine_ls_number_restraints 0
_refine_ls_restrained_S_all 1.024
_refine_ls_R_factor_all 0.0237
_refine_ls_R_factor_gt 0.0229
_refine_ls_shift/su_max 0.001
_refine_ls_shift/su_mean 0
_refine_ls_structure_factor_coef Fsqd
_refine_ls_weighting_details 'w=1/[\s^2^(Fo^2^)+(0.0266P)^2^+0.6914P] where P=(Fo^2^+2Fc^2^)/3'
_refine_ls_weighting_scheme calc
_refine_ls_wR_factor_gt 0.0582
_refine_ls_wR_factor_ref 0.0593
_reflns_Friedel_coverage 0
_reflns_number_gt 4126
_reflns_number_total 4214
_reflns_threshold_expression 'I > 2\s(I)'
_cod_data_source_file d1dt02182f2.cif
_cod_data_source_block complex_[2]BF4
_cod_depositor_comments
;
The following automatic conversions were performed:

data item '_cell_measurement_temperature' value '173(2' was changed
to '173(2)' -- precision was estimated.

Automatic conversion script
Id: cif_fix_values 7556 2019-12-06 15:28:31Z antanas 
;
_cod_database_code 7708395

loop_
_space_group_symop_operation_xyz
'x, y, z'
'-x, -y, -z'

loop_
_atom_site_label
_atom_site_type_symbol
_atom_site_fract_x
_atom_site_fract_y
_atom_site_fract_z
_atom_site_U_iso_or_equiv
_atom_site_adp_type
_atom_site_occupancy
_atom_site_site_symmetry_order
_atom_site_calc_flag
_atom_site_refinement_flags_posn
_atom_site_refinement_flags_adp
_atom_site_refinement_flags_occupancy
_atom_site_disorder_assembly
_atom_site_disorder_group
C1 C 0.69412(16) 0.40886(11) 0.81486(11) 0.0183(2) Uani 1 1 d . . . . .
C2 C 0.51479(17) 0.35133(11) 0.70094(11) 0.0182(2) Uani 1 1 d . . . . .
C3 C 0.79169(15) 0.14757(10) 0.73638(10) 0.0138(2) Uani 1 1 d . . . . .
C4 C 0.88748(19) -0.02042(11) 0.83408(12) 0.0227(3) Uani 1 1 d . . . . .
H4 H 0.9378 -0.0713 0.8889 0.027 Uiso 1 1 calc R U . . .
C5 C 0.81989(19) -0.05375(11) 0.74962(12) 0.0226(3) Uani 1 1 d . . . . .
H5 H 0.8131 -0.1327 0.7334 0.027 Uiso 1 1 calc R U . . .
C6 C 0.68297(18) 0.04915(11) 0.58998(11) 0.0213(3) Uani 1 1 d . . . . .
H62 H 0.594 0.1258 0.5905 0.032 Uiso 1 1 calc R U . . .
H61 H 0.6284 -0.0177 0.5954 0.032 Uiso 1 1 calc R U . . .
H63 H 0.7738 0.0389 0.517 0.032 Uiso 1 1 calc R U . . .
C11 C 0.85496(16) 0.46018(11) 0.59067(11) 0.0175(2) Uani 1 1 d . . . . .
H11 H 0.8261 0.5401 0.6233 0.021 Uiso 1 1 calc R U . . .
C12 C 0.76687(16) 0.41815(11) 0.51667(10) 0.0178(2) Uani 1 1 d . . . . .
H12 H 0.6686 0.4651 0.4907 0.021 Uiso 1 1 calc R U . . .
C13 C 0.85026(17) 0.29356(11) 0.48760(11) 0.0187(2) Uani 1 1 d . . . . .
H13 H 0.8174 0.2427 0.4392 0.022 Uiso 1 1 calc R U . . .
C14 C 0.99159(16) 0.25897(11) 0.54401(11) 0.0188(2) Uani 1 1 d . . . . .
H14 H 1.0702 0.1807 0.5397 0.023 Uiso 1 1 calc R U . . .
C15 C 0.99503(16) 0.36167(11) 0.60790(11) 0.0183(2) Uani 1 1 d . . . . .
H15 H 1.076 0.3643 0.6538 0.022 Uiso 1 1 calc R U . . .
C21 C 0.90914(16) 0.17511(10) 0.90957(10) 0.0148(2) Uani 1 1 d . . . . .
C22 C 0.77694(16) 0.22422(11) 1.00909(11) 0.0178(2) Uani 1 1 d . . . . .
C23 C 0.81484(17) 0.29526(11) 1.08945(11) 0.0188(2) Uani 1 1 d . . . . .
H23 H 0.7269 0.3296 1.1574 0.023 Uiso 1 1 calc R U . . .
C24 C 0.97859(17) 0.31691(11) 1.07215(11) 0.0177(2) Uani 1 1 d . . . . .
C25 C 1.10845(16) 0.26327(11) 0.97338(11) 0.0170(2) Uani 1 1 d . . . . .
H25 H 1.2208 0.2769 0.9619 0.02 Uiso 1 1 calc R U . . .
C26 C 1.07798(16) 0.19013(10) 0.89102(10) 0.0155(2) Uani 1 1 d . . . . .
C27 C 0.59778(18) 0.20312(14) 1.02902(12) 0.0265(3) Uani 1 1 d . . . . .
H273 H 0.5267 0.2395 1.1055 0.04 Uiso 1 1 calc R U . . .
H272 H 0.6093 0.1161 1.0275 0.04 Uiso 1 1 calc R U . . .
H271 H 0.5411 0.24 0.967 0.04 Uiso 1 1 calc R U . . .
C28 C 1.01559(19) 0.39576(12) 1.15955(12) 0.0247(3) Uani 1 1 d . . . . .
H283 H 1.0046 0.4773 1.1303 0.037 Uiso 1 1 calc R U . . .
H282 H 1.1346 0.3614 1.1699 0.037 Uiso 1 1 calc R U . . .
H281 H 0.9316 0.3997 1.2351 0.037 Uiso 1 1 calc R U . . .
C29 C 1.22374(17) 0.12668(12) 0.78884(12) 0.0215(3) Uani 1 1 d . . . . .
H291 H 1.208 0.168 0.7166 0.032 Uiso 1 1 calc R U . . .
H293 H 1.2208 0.0427 0.7806 0.032 Uiso 1 1 calc R U . . .
H292 H 1.3367 0.1284 0.8033 0.032 Uiso 1 1 calc R U . . .
N1 N 0.86923(14) 0.10313(9) 0.82540(9) 0.0159(2) Uani 1 1 d . . . . .
N2 N 0.76186(14) 0.04969(9) 0.69059(9) 0.0165(2) Uani 1 1 d . . . . .
O1 O 0.65110(14) 0.47406(9) 0.89498(8) 0.0277(2) Uani 1 1 d . . . . .
O2 O 0.36551(12) 0.37823(9) 0.72130(10) 0.0287(2) Uani 1 1 d . . . . .
F1 F 0.61136(11) 0.15232(7) 0.34287(7) 0.02921(19) Uani 1 1 d . . . . .
F2 F 0.53032(11) 0.35797(7) 0.35616(8) 0.0318(2) Uani 1 1 d . . . . .
F3 F 0.34519(11) 0.25799(7) 0.31302(8) 0.02888(19) Uani 1 1 d . . . . .
F4 F 0.39537(11) 0.25277(10) 0.49599(7) 0.0383(2) Uani 1 1 d . . . . .
Mn1 Mn 0.75340(2) 0.31713(2) 0.67679(2) 0.01169(6) Uani 1 1 d . . . . .
B1 B 0.47121(19) 0.25475(13) 0.37715(12) 0.0182(3) Uani 1 1 d . . . . .

loop_
_atom_site_aniso_label
_atom_site_aniso_U_11
_atom_site_aniso_U_22
_atom_site_aniso_U_33
_atom_site_aniso_U_23
_atom_site_aniso_U_13
_atom_site_aniso_U_12
C1 0.0184(6) 0.0176(6) 0.0197(6) 0.0046(5) -0.0032(5) -0.0076(5)
C2 0.0200(6) 0.0152(6) 0.0197(6) 0.0014(5) -0.0039(5) -0.0062(5)
C3 0.0133(5) 0.0135(5) 0.0149(5) 0.0008(4) -0.0032(4) -0.0041(4)
C4 0.0323(7) 0.0132(6) 0.0267(7) 0.0063(5) -0.0142(6) -0.0075(5)
C5 0.0321(7) 0.0125(6) 0.0273(7) 0.0049(5) -0.0134(6) -0.0077(5)
C6 0.0293(7) 0.0164(6) 0.0230(6) 0.0004(5) -0.0145(5) -0.0071(5)
C11 0.0185(6) 0.0160(6) 0.0181(6) 0.0046(4) -0.0007(5) -0.0080(5)
C12 0.0175(6) 0.0200(6) 0.0150(5) 0.0061(5) -0.0023(4) -0.0051(5)
C13 0.0214(6) 0.0206(6) 0.0135(5) 0.0003(5) -0.0005(5) -0.0075(5)
C14 0.0146(6) 0.0186(6) 0.0185(6) 0.0016(5) 0.0019(5) -0.0018(5)
C15 0.0137(6) 0.0217(6) 0.0203(6) 0.0043(5) -0.0021(5) -0.0078(5)
C21 0.0192(6) 0.0124(5) 0.0152(5) 0.0035(4) -0.0078(5) -0.0054(4)
C22 0.0169(6) 0.0210(6) 0.0173(6) 0.0058(5) -0.0059(5) -0.0068(5)
C23 0.0192(6) 0.0200(6) 0.0156(6) 0.0013(5) -0.0039(5) -0.0030(5)
C24 0.0226(6) 0.0137(5) 0.0189(6) 0.0039(4) -0.0100(5) -0.0042(5)
C25 0.0158(6) 0.0154(5) 0.0221(6) 0.0048(5) -0.0076(5) -0.0057(4)
C26 0.0161(6) 0.0127(5) 0.0173(6) 0.0039(4) -0.0050(5) -0.0024(4)
C27 0.0197(6) 0.0393(8) 0.0234(7) 0.0024(6) -0.0036(5) -0.0138(6)
C28 0.0303(7) 0.0214(6) 0.0256(7) -0.0020(5) -0.0124(6) -0.0073(5)
C29 0.0179(6) 0.0210(6) 0.0227(6) -0.0017(5) -0.0028(5) -0.0018(5)
N1 0.0201(5) 0.0125(5) 0.0176(5) 0.0034(4) -0.0078(4) -0.0058(4)
N2 0.0206(5) 0.0124(5) 0.0188(5) 0.0014(4) -0.0083(4) -0.0052(4)
O1 0.0372(6) 0.0238(5) 0.0204(5) -0.0050(4) -0.0004(4) -0.0101(4)
O2 0.0146(5) 0.0316(5) 0.0389(6) -0.0006(4) -0.0042(4) -0.0063(4)
F1 0.0287(4) 0.0203(4) 0.0319(4) -0.0035(3) -0.0044(3) 0.0027(3)
F2 0.0241(4) 0.0213(4) 0.0507(5) -0.0067(4) -0.0066(4) -0.0087(3)
F3 0.0328(5) 0.0272(4) 0.0334(4) -0.0026(3) -0.0195(4) -0.0093(3)
F4 0.0226(4) 0.0619(6) 0.0202(4) 0.0063(4) -0.0020(3) 0.0028(4)
Mn1 0.01114(9) 0.01021(9) 0.01330(10) 0.00126(6) -0.00213(7) -0.00288(7)
B1 0.0179(6) 0.0188(7) 0.0179(6) -0.0016(5) -0.0054(5) -0.0035(5)

loop_
_atom_type_symbol
_atom_type_description
_atom_type_scat_dispersion_real
_atom_type_scat_dispersion_imag
_atom_type_scat_source
C C 0.0033 0.0016 'International Tables Vol C Tables 4.2.6.8 and 6.1.1.4'
H H 0 0 'International Tables Vol C Tables 4.2.6.8 and 6.1.1.4'
N N 0.0061 0.0033 'International Tables Vol C Tables 4.2.6.8 and 6.1.1.4'
O O 0.0106 0.006 'International Tables Vol C Tables 4.2.6.8 and 6.1.1.4'
F F 0.0171 0.0103 'International Tables Vol C Tables 4.2.6.8 and 6.1.1.4'
Mn Mn 0.3368 0.7283 'International Tables Vol C Tables 4.2.6.8 and 6.1.1.4'
B B 0.0013 0.0007 'International Tables Vol C Tables 4.2.6.8 and 6.1.1.4'

loop_
_geom_angle_atom_site_label_1
_geom_angle_atom_site_label_2
_geom_angle_atom_site_label_3
_geom_angle
_geom_angle_site_symmetry_1
_geom_angle_site_symmetry_3
_geom_angle_publ_flag
O1 C1 Mn1 173.94(11) . . ?
O1 C1 C21 101.79(10) . . ?
Mn1 C1 C21 84.24(6) . . ?
O2 C2 Mn1 175.55(12) . . ?
N2 C3 N1 104.08(10) . . ?
N2 C3 Mn1 128.25(9) . . ?
N1 C3 Mn1 127.41(9) . . ?
C5 C4 N1 106.63(11) . . ?
C4 C5 N2 106.80(11) . . ?
C12 C11 C15 108.03(11) . . ?
C12 C11 Mn1 71.77(7) . . ?
C15 C11 Mn1 69.80(8) . . ?
C11 C12 C13 108.43(11) . . ?
C11 C12 Mn1 70.35(7) . . ?
C13 C12 Mn1 70.47(7) . . ?
C14 C13 C12 107.62(11) . . ?
C14 C13 Mn1 69.73(7) . . ?
C12 C13 Mn1 71.40(7) . . ?
C15 C14 C13 108.23(11) . . ?
C15 C14 Mn1 70.57(7) . . ?
C13 C14 Mn1 71.81(8) . . ?
C14 C15 C11 107.69(11) . . ?
C14 C15 Mn1 70.70(7) . . ?
C11 C15 Mn1 71.52(8) . . ?
C26 C21 C22 122.60(11) . . ?
C26 C21 N1 119.40(11) . . ?
C22 C21 N1 117.97(11) . . ?
C26 C21 C1 104.30(8) . . ?
C22 C21 C1 77.74(8) . . ?
N1 C21 C1 89.46(7) . . ?
C23 C22 C21 117.92(12) . . ?
C23 C22 C27 120.54(12) . . ?
C21 C22 C27 121.54(12) . . ?
C24 C23 C22 121.47(12) . . ?
C23 C24 C25 118.77(12) . . ?
C23 C24 C28 120.47(12) . . ?
C25 C24 C28 120.75(12) . . ?
C24 C25 C26 122.03(12) . . ?
C25 C26 C21 117.12(11) . . ?
C25 C26 C29 121.06(12) . . ?
C21 C26 C29 121.78(11) . . ?
C3 N1 C4 111.17(10) . . ?
C3 N1 C21 125.22(10) . . ?
C4 N1 C21 123.22(10) . . ?
C3 N2 C5 111.33(11) . . ?
C3 N2 C6 125.66(10) . . ?
C5 N2 C6 123.00(10) . . ?
C2 Mn1 C1 81.93(6) . . ?
C2 Mn1 C3 96.63(5) . . ?
C1 Mn1 C3 101.55(6) . . ?
C2 Mn1 C15 150.97(5) . . ?
C1 Mn1 C15 95.87(5) . . ?
C3 Mn1 C15 112.09(5) . . ?
C2 Mn1 C14 142.60(6) . . ?
C1 Mn1 C14 132.77(6) . . ?
C3 Mn1 C14 89.88(5) . . ?
C15 Mn1 C14 38.72(5) . . ?
C2 Mn1 C11 112.37(5) . . ?
C1 Mn1 C11 87.46(6) . . ?
C3 Mn1 C11 150.65(5) . . ?
C15 Mn1 C11 38.68(5) . . ?
C14 Mn1 C11 64.49(5) . . ?
C2 Mn1 C13 104.83(5) . . ?
C1 Mn1 C13 151.28(5) . . ?
C3 Mn1 C13 105.24(5) . . ?
C15 Mn1 C13 64.53(5) . . ?
C14 Mn1 C13 38.46(5) . . ?
C11 Mn1 C13 64.04(5) . . ?
C2 Mn1 C12 90.56(5) . . ?
C1 Mn1 C12 115.52(6) . . ?
C3 Mn1 C12 142.89(5) . . ?
C15 Mn1 C12 64.13(5) . . ?
C14 Mn1 C12 64.06(5) . . ?
C11 Mn1 C12 37.88(5) . . ?
C13 Mn1 C12 38.13(5) . . ?
F4 B1 F2 109.41(11) . . ?
F4 B1 F1 109.93(11) . . ?
F2 B1 F1 109.56(12) . . ?
F4 B1 F3 108.99(12) . . ?
F2 B1 F3 108.90(11) . . ?
F1 B1 F3 110.03(11) . . ?

loop_
_geom_bond_atom_site_label_1
_geom_bond_atom_site_label_2
_geom_bond_distance
_geom_bond_site_symmetry_2
_geom_bond_publ_flag
C1 O1 1.1413(17) . ?
C1 Mn1 1.8439(14) . ?
C1 C21 3.1298(19) . ?
C2 O2 1.1419(18) . ?
C2 Mn1 1.8348(17) . ?
C3 N2 1.3585(16) . ?
C3 N1 1.3640(16) . ?
C3 Mn1 2.0270(14) . ?
C4 C5 1.3459(19) . ?
C4 N1 1.3927(17) . ?
C5 N2 1.3911(16) . ?
C6 N2 1.4689(16) . ?
C11 C12 1.4117(18) . ?
C11 C15 1.4269(18) . ?
C11 Mn1 2.1652(14) . ?
C12 C13 1.4226(18) . ?
C12 Mn1 2.1838(14) . ?
C13 C14 1.4217(19) . ?
C13 Mn1 2.1715(15) . ?
C14 C15 1.4211(19) . ?
C14 Mn1 2.1442(15) . ?
C15 Mn1 2.1425(16) . ?
C21 C26 1.4009(19) . ?
C21 C22 1.4012(18) . ?
C21 N1 1.4456(16) . ?
C22 C23 1.3966(18) . ?
C22 C27 1.510(2) . ?
C23 C24 1.393(2) . ?
C24 C25 1.3987(19) . ?
C24 C28 1.5130(18) . ?
C25 C26 1.3988(18) . ?
C26 C29 1.5149(18) . ?
F1 B1 1.3942(17) . ?
F2 B1 1.3936(17) . ?
F3 B1 1.3996(17) . ?
F4 B1 1.3899(17) . ?
